data_9015809
loop_
_publ_author_name
'Periotto, B.'
'Balic-Zunic T'
'Nestola, F.'
'Katerinopoulou, A.'
'Angel, R. J.'

_publ_section_title
;
 Re-investigation of the crystal structure of enstatite under high-pressure conditions
 Note: P = 0.22(3) GPa
;
_journal_name_full 'American Mineralogist'
_journal_page_first 1741
_journal_page_last 1748
_journal_paper_doi 10.2138/am.2012.4157
_journal_volume 97
_journal_year 2012
_chemical_compound_source Synthetic
_chemical_formula_sum 'Mg O3 Si'
_chemical_name_mineral Enstatite
_space_group_IT_number 61
_symmetry_space_group_name_Hall '-P 2ac 2ab'
_symmetry_space_group_name_H-M 'P b c a'
_cell_angle_alpha 90
_cell_angle_beta 90
_cell_angle_gamma 90
_cell_length_a 18.204
_cell_length_b 8.810
_cell_length_c 5.1731
_cell_formula_units_Z 16
_cell_volume 829.648
_database_code_amcsd 0019516
_exptl_crystal_density_diffrn 3.215
_cod_original_formula_sum 'Mg Si O3'
_cod_database_code 9015809

loop_
_space_group_symop_operation_xyz
x,y,z
x,1/2-y,1/2+z
-x,1/2+y,1/2-z
1/2-x,1/2+y,z
1/2+x,1/2-y,-z
1/2+x,y,1/2-z
1/2-x,-y,1/2+z
-x,-y,-z

loop_
_atom_site_label
_atom_site_fract_x
_atom_site_fract_y
_atom_site_fract_z
_atom_site_U_iso_or_equiv
Mg2 0.37670 0.48630 0.35770 0.00940
Mg1 0.37590 0.65380 0.86540 0.00690
SiTA 0.27160 0.34190 0.04940 0.00510
SiTB 0.47346 0.33740 0.79890 0.00510
O1A 0.18320 0.33920 0.03540 0.00480
O2A 0.31050 0.50280 0.04280 0.00670
O3A 0.30300 0.22420 0.82940 0.00560
O1B 0.56270 0.34020 0.79980 0.00600
O2B 0.43250 0.48260 0.68850 0.00810
O3B 0.44770 0.19540 0.60500 0.00490

loop_
_cod_related_entry_id
_cod_related_entry_database
_cod_related_entry_code
1 AMCSD 0019516
